data_7045827
loop_
_publ_author_name
'Riedl, Christoph A.'
'Hejl, Michaela'
'Klose, Matthias H. M.'
'Roller, Alexander'
'Jakupec, Michael A.'
'Kandioller, Wolfgang'
'Keppler, Bernhard K.'

_publ_section_title
;
 N- and S-donor leaving groups in triazole-based ruthena(ii)cycles: potent
 anticancer activity, selective activation, and mode of action studies.
;
_journal_issue 13
_journal_name_full 'Dalton transactions (Cambridge, England : 2003)'
_journal_page_first 4625
_journal_page_last 4638
_journal_paper_doi 10.1039/c8dt00449h
_journal_volume 47
_journal_year 2018
_chemical_formula_moiety 'C32 H31 N4 Ru S, C H2 Cl2, N O3, 0.5(H2 O)'
_chemical_formula_sum 'C33 H34 Cl2 N5 O3.5 Ru S'
_chemical_formula_weight 760.68
_chemical_name_systematic
'[(\kN-1,3-Benzothiazole)(1-benzyl-4-(2'-\kC)-phenyl-1,2,3-(3-\kN)-triazolato)(\h6-p-cymene)ruthenium(II)] nitrate'
_space_group_crystal_system triclinic
_space_group_IT_number 2
_space_group_name_Hall '-P 1'
_space_group_name_H-M_alt 'P -1'
_symmetry_space_group_name_Hall '-P 1'
_symmetry_space_group_name_H-M 'P -1'
_atom_sites_solution_hydrogens mixed
_atom_sites_solution_primary heavy
_audit_creation_date 2017-09-13
_audit_creation_method
;
Olex2 1.2
(compiled 2017.08.10 svn.r3458 for OlexSys, GUI svn.r5381)
;
_audit_update_record
;
2017-09-20 deposited with the CCDC.
2018-02-27 downloaded from the CCDC.
;
_cell_angle_alpha 95.649(2)
_cell_angle_beta 95.099(3)
_cell_angle_gamma 98.748(2)
_cell_formula_units_Z 4
_cell_length_a 12.0373(8)
_cell_length_b 13.4469(8)
_cell_length_c 20.7463(15)
_cell_measurement_reflns_used 9981
_cell_measurement_temperature 100.0
_cell_measurement_theta_max 29.809
_cell_measurement_theta_min 2.486
_cell_volume 3284.4(4)
_computing_cell_refinement 'SAINT v7.68A (Bruker, 2009)'
_computing_data_collection 'APEX 2'
_computing_data_reduction 'SAINT v7.68A (Bruker, 2009)'
_computing_molecular_graphics 'Olex2 (Dolomanov et al., 2009)'
_computing_publication_material 'Olex2 (Dolomanov et al., 2009)'
_computing_structure_refinement 'XL (Sheldrick, 2008)'
_computing_structure_solution 'XS (Sheldrick, 2008)'
_diffrn_ambient_temperature 100.0
_diffrn_measured_fraction_theta_full 0.996
_diffrn_measured_fraction_theta_max 0.996
_diffrn_measurement_device_type 'Bruker APEX-II CCD'
_diffrn_measurement_method '\f and \w scans'
_diffrn_radiation_probe x-ray
_diffrn_radiation_type MoK\a
_diffrn_radiation_wavelength 0.71073
_diffrn_reflns_av_R_equivalents 0.1376
_diffrn_reflns_av_unetI/netI 0.0881
_diffrn_reflns_Laue_measured_fraction_full 0.996
_diffrn_reflns_Laue_measured_fraction_max 0.996
_diffrn_reflns_limit_h_max 14
_diffrn_reflns_limit_h_min -14
_diffrn_reflns_limit_k_max 16
_diffrn_reflns_limit_k_min -11
_diffrn_reflns_limit_l_max 24
_diffrn_reflns_limit_l_min -24
_diffrn_reflns_number 57798
_diffrn_reflns_point_group_measured_fraction_full 0.996
_diffrn_reflns_point_group_measured_fraction_max 0.996
_diffrn_reflns_theta_full 25.242
_diffrn_reflns_theta_max 25.349
_diffrn_reflns_theta_min 1.984
_diffrn_source 'sealed xray tube'
_diffrn_source_type 'Incoatec IuS'
_diffrn_standards_number 0
_exptl_absorpt_coefficient_mu 0.748
_exptl_absorpt_correction_T_max 0.7460
_exptl_absorpt_correction_T_min 0.6935
_exptl_absorpt_correction_type multi-scan
_exptl_absorpt_process_details
;
SADABS-2008/1 (Bruker,2008) was used for absorption correction. 
wR2(int) was 0.1151 before and 0.0540 after correction. 
The Ratio of minimum to maximum transmission is 0.9296. 
The \l/2 correction factor is 0.0015.
;
_exptl_crystal_colour 'clear yellow'
_exptl_crystal_colour_lustre clear
_exptl_crystal_colour_primary yellow
_exptl_crystal_density_diffrn 1.538
_exptl_crystal_description needle
_exptl_crystal_F_000 1556
_exptl_crystal_size_max 0.12
_exptl_crystal_size_mid 0.08
_exptl_crystal_size_min 0.03
_refine_diff_density_max 1.213
_refine_diff_density_min -1.383
_refine_diff_density_rms 0.122
_refine_ls_extinction_method none
_refine_ls_goodness_of_fit_ref 0.981
_refine_ls_hydrogen_treatment constr
_refine_ls_matrix_type full
_refine_ls_number_parameters 845
_refine_ls_number_reflns 11970
_refine_ls_number_restraints 21
_refine_ls_restrained_S_all 0.992
_refine_ls_R_factor_all 0.0666
_refine_ls_R_factor_gt 0.0469
_refine_ls_shift/su_max 0.002
_refine_ls_shift/su_mean 0.000
_refine_ls_structure_factor_coef Fsqd
_refine_ls_weighting_details 'w=1/[\s^2^(Fo^2^)+(0.0596P)^2^] where P=(Fo^2^+2Fc^2^)/3'
_refine_ls_weighting_scheme calc
_refine_ls_wR_factor_gt 0.1100
_refine_ls_wR_factor_ref 0.1197
_reflns_Friedel_coverage 0.000
_reflns_number_gt 8920
_reflns_number_total 11970
_reflns_threshold_expression 'I > 2\s(I)'
_cod_data_source_file c8dt00449h2.cif
_cod_data_source_block chri700x_p-1
_cod_depositor_comments 'Adding full bibliography for 7045825--7045827.cif.'
_cod_original_formula_sum 'C33 H34 Cl2 N5 O3.50 Ru S'
_cod_database_code 7045827
_shelxl_version_number 2013-3
_shelx_space_group_comment
;
The symmetry employed for this shelxl refinement is uniquely defined
by the following loop, which should always be used as a source of
symmetry information in preference to the above space-group names.
They are only intended as comments.
;
_shelx_estimated_absorpt_t_max 0.978
_shelx_estimated_absorpt_t_min 0.916

loop_
_space_group_symop_operation_xyz
'x, y, z'
'-x, -y, -z'

loop_
_atom_site_label
_atom_site_type_symbol
_atom_site_fract_x
_atom_site_fract_y
_atom_site_fract_z
_atom_site_U_iso_or_equiv
_atom_site_adp_type
_atom_site_occupancy
_atom_site_site_symmetry_order
_atom_site_calc_flag
_atom_site_refinement_flags_posn
_atom_site_refinement_flags_occupancy
_atom_site_disorder_assembly
_atom_site_disorder_group
Ru1 Ru 0.69163(2) -0.00988(2) 0.84170(2) 0.01196(10) Uani 1 1 d . . . .
S1B S 0.32665(8) 0.05006(8) 0.79572(5) 0.0206(2) Uani 1 1 d . . . .
N1B N 0.7768(3) 0.1893(2) 1.01300(16) 0.0158(7) Uani 1 1 d . . . .
N2B N 0.7843(3) 0.1707(2) 0.94872(16) 0.0161(7) Uani 1 1 d . . . .
N3B N 0.7233(3) 0.0804(2) 0.93114(16) 0.0145(7) Uani 1 1 d . . . .
N4B N 0.5391(3) 0.0474(2) 0.82518(15) 0.0136(7) Uani 1 1 d . . . .
C4B C 0.6791(3) 0.0410(3) 0.98353(19) 0.0146(8) Uani 1 1 d . . . .
C5B C 0.7125(3) 0.1122(3) 1.03624(19) 0.0163(9) Uani 1 1 d . . . .
H5B H 0.6945 0.1083 1.0797 0.020 Uiso 1 1 calc R . . .
C6B C 0.6182(3) -0.0622(3) 0.9699(2) 0.0156(9) Uani 1 1 d . . . .
C7B C 0.6102(3) -0.1022(3) 0.90397(19) 0.0143(8) Uani 1 1 d . . . .
C8B C 0.5549(3) -0.2019(3) 0.8884(2) 0.0170(9) Uani 1 1 d . . . .
H8B H 0.5451 -0.2314 0.8443 0.020 Uiso 1 1 calc R . . .
C9B C 0.5136(3) -0.2592(3) 0.9365(2) 0.0190(9) Uani 1 1 d . . . .
H9B H 0.4765 -0.3270 0.9246 0.023 Uiso 1 1 calc R . . .
C10B C 0.5259(3) -0.2187(3) 1.0012(2) 0.0203(9) Uani 1 1 d . . . .
H10B H 0.4994 -0.2586 1.0337 0.024 Uiso 1 1 calc R . . .
C11B C 0.5777(3) -0.1189(3) 1.0178(2) 0.0183(9) Uani 1 1 d . . . .
H11B H 0.5854 -0.0894 1.0618 0.022 Uiso 1 1 calc R . . .
C12B C 0.8383(3) 0.2828(3) 1.0496(2) 0.0181(9) Uani 1 1 d . . . .
H12A H 0.9076 0.3044 1.0289 0.022 Uiso 1 1 calc R . . .
H12B H 0.8618 0.2691 1.0944 0.022 Uiso 1 1 calc R . . .
C13B C 0.7703(3) 0.3684(3) 1.05336(19) 0.0145(8) Uani 1 1 d . . . .
C14B C 0.7148(3) 0.3954(3) 0.9972(2) 0.0192(9) Uani 1 1 d . . . .
H14B H 0.7185 0.3590 0.9561 0.023 Uiso 1 1 calc R . . .
C15B C 0.6545(3) 0.4754(3) 1.0016(2) 0.0211(9) Uani 1 1 d . . . .
H15B H 0.6156 0.4928 0.9636 0.025 Uiso 1 1 calc R . . .
C16B C 0.6509(3) 0.5299(3) 1.0612(2) 0.0238(10) Uani 1 1 d . . . .
H16B H 0.6098 0.5849 1.0641 0.029 Uiso 1 1 calc R . . .
C17B C 0.7072(4) 0.5042(3) 1.1165(2) 0.0241(10) Uani 1 1 d . . . .
H17B H 0.7060 0.5426 1.1573 0.029 Uiso 1 1 calc R . . .
C18B C 0.7652(3) 0.4229(3) 1.1129(2) 0.0179(9) Uani 1 1 d . . . .
H18B H 0.8017 0.4045 1.1514 0.021 Uiso 1 1 calc R . . .
C19B C 0.8641(3) -0.0416(3) 0.8406(2) 0.0204(9) Uani 1 1 d . . . .
C20B C 0.7874(3) -0.1292(3) 0.8149(2) 0.0195(9) Uani 1 1 d . . . .
H20B H 0.7915 -0.1908 0.8331 0.023 Uiso 1 1 calc R . . .
C21B C 0.7042(3) -0.1273(3) 0.7624(2) 0.0188(9) Uani 1 1 d . . . .
H21B H 0.6532 -0.1872 0.7458 0.023 Uiso 1 1 calc R . . .
C22B C 0.6970(3) -0.0369(3) 0.73466(19) 0.0191(9) Uani 1 1 d . . . .
C23B C 0.7797(3) 0.0504(3) 0.7574(2) 0.0219(10) Uani 1 1 d . . . .
H23B H 0.7801 0.1102 0.7366 0.026 Uiso 1 1 calc R . . .
C24B C 0.8592(3) 0.0483(3) 0.8096(2) 0.0214(10) Uani 1 1 d . . . .
H24B H 0.9115 0.1079 0.8251 0.026 Uiso 1 1 calc R . . .
C25B C 0.9480(4) -0.0374(4) 0.9003(2) 0.0331(12) Uani 1 1 d . . . .
H25B H 0.9413 0.0245 0.9297 0.040 Uiso 1 1 calc R . . .
C26B C 1.0692(4) -0.0233(5) 0.8807(3) 0.0504(16) Uani 1 1 d . . . .
H26A H 1.0828 -0.0865 0.8573 0.076 Uiso 1 1 calc GR . . .
H26B H 1.1231 -0.0054 0.9200 0.076 Uiso 1 1 calc GR . . .
H26C H 1.0790 0.0310 0.8525 0.076 Uiso 1 1 calc GR . . .
C27B C 0.9244(5) -0.1270(4) 0.9389(2) 0.0474(15) Uani 1 1 d . . . .
H27A H 0.8488 -0.1302 0.9534 0.071 Uiso 1 1 calc GR . . .
H27B H 0.9808 -0.1191 0.9768 0.071 Uiso 1 1 calc GR . . .
H27C H 0.9282 -0.1896 0.9113 0.071 Uiso 1 1 calc GR . . .
C28B C 0.6062(4) -0.0322(4) 0.6812(2) 0.0332(11) Uani 1 1 d . . . .
H28A H 0.5412 -0.0846 0.6839 0.050 Uiso 1 1 calc GR . . .
H28B H 0.6354 -0.0436 0.6389 0.050 Uiso 1 1 calc GR . . .
H28C H 0.5828 0.0346 0.6857 0.050 Uiso 1 1 calc GR . . .
C29B C 0.4398(3) -0.0104(3) 0.81277(19) 0.0160(9) Uani 1 1 d . . . .
H29B H 0.4310 -0.0818 0.8132 0.019 Uiso 1 1 calc R . . .
C30B C 0.5290(3) 0.1489(3) 0.82129(18) 0.0149(8) Uani 1 1 d . . . .
C31B C 0.6177(3) 0.2307(3) 0.83009(19) 0.0172(9) Uani 1 1 d . . . .
H31B H 0.6934 0.2209 0.8406 0.021 Uiso 1 1 calc R . . .
C32B C 0.5925(4) 0.3265(3) 0.8231(2) 0.0210(9) Uani 1 1 d . . . .
H32B H 0.6520 0.3826 0.8274 0.025 Uiso 1 1 calc R . . .
C33B C 0.4819(4) 0.3418(3) 0.8098(2) 0.0247(10) Uani 1 1 d . . . .
H33B H 0.4670 0.4087 0.8068 0.030 Uiso 1 1 calc R . . .
C34B C 0.3925(4) 0.2620(3) 0.8009(2) 0.0239(10) Uani 1 1 d . . . .
H34B H 0.3169 0.2726 0.7914 0.029 Uiso 1 1 calc R . . .
C35B C 0.4182(3) 0.1655(3) 0.80650(19) 0.0188(9) Uani 1 1 d . . . .
Ru2 Ru 0.84745(3) 0.58831(2) 0.63991(2) 0.01363(10) Uani 1 1 d . . . .
S1A S 1.03733(9) 0.91119(8) 0.70908(5) 0.0224(2) Uani 1 1 d . . . .
N1A N 0.5072(3) 0.6132(2) 0.62950(18) 0.0224(8) Uani 1 1 d . . . .
N2A N 0.5999(3) 0.6110(2) 0.59852(17) 0.0204(8) Uani 1 1 d . . . .
N3A N 0.6812(3) 0.6073(2) 0.64543(16) 0.0165(7) Uani 1 1 d . . . .
N4A N 0.9024(3) 0.7471(2) 0.66284(16) 0.0145(7) Uani 1 1 d . . . .
C4A C 0.6405(3) 0.6066(3) 0.7045(2) 0.0155(9) Uani 1 1 d . . . .
C5A C 0.5267(3) 0.6113(3) 0.6943(2) 0.0204(9) Uani 1 1 d . . . .
H5A H 0.4740 0.6129 0.7257 0.024 Uiso 1 1 calc R . . .
C6A C 0.7235(3) 0.5979(3) 0.7582(2) 0.0156(9) Uani 1 1 d . . . .
C7A C 0.8309(3) 0.5872(3) 0.73839(19) 0.0167(9) Uani 1 1 d . . . .
C8A C 0.9150(4) 0.5786(3) 0.7878(2) 0.0235(10) Uani 1 1 d . . . .
H8A H 0.9883 0.5705 0.7767 0.028 Uiso 1 1 calc R . . .
C9A C 0.8933(4) 0.5816(3) 0.8530(2) 0.0260(10) Uani 1 1 d . . . .
H9A H 0.9520 0.5762 0.8856 0.031 Uiso 1 1 calc R . . .
C10A C 0.7875(4) 0.5925(3) 0.8706(2) 0.0251(10) Uani 1 1 d . . . .
H10A H 0.7736 0.5943 0.9150 0.030 Uiso 1 1 calc R . . .
C11A C 0.7011(4) 0.6006(3) 0.8231(2) 0.0211(10) Uani 1 1 d . . . .
H11A H 0.6280 0.6080 0.8347 0.025 Uiso 1 1 calc R . . .
C12A C 0.3994(3) 0.6182(3) 0.5905(3) 0.0316(12) Uani 1 1 d . . . .
H12C H 0.3357 0.5881 0.6132 0.038 Uiso 1 1 calc R . . .
H12D H 0.3962 0.5774 0.5478 0.038 Uiso 1 1 calc R . . .
C13A C 0.3855(3) 0.7258(3) 0.5795(2) 0.0203(9) Uani 1 1 d . . . .
C14A C 0.4457(4) 0.7751(3) 0.5358(2) 0.0280(11) Uani 1 1 d . . . .
H14A H 0.4977 0.7423 0.5131 0.034 Uiso 1 1 calc R . . .
C15A C 0.4313(4) 0.8728(3) 0.5241(2) 0.0337(12) Uani 1 1 d . . . .
H15A H 0.4725 0.9062 0.4932 0.040 Uiso 1 1 calc R . . .
C16A C 0.3581(4) 0.9199(3) 0.5570(3) 0.0375(13) Uani 1 1 d . . . .
H16A H 0.3487 0.9869 0.5494 0.045 Uiso 1 1 calc R . . .
C17A C 0.2975(4) 0.8723(4) 0.6011(3) 0.0426(14) Uani 1 1 d . . . .
H17A H 0.2468 0.9063 0.6240 0.051 Uiso 1 1 calc R . . .
C18A C 0.3101(4) 0.7730(4) 0.6125(2) 0.0295(11) Uani 1 1 d . . . .
H18A H 0.2673 0.7391 0.6425 0.035 Uiso 1 1 calc R . . .
C19A C 0.8513(3) 0.4258(3) 0.6194(2) 0.0193(9) Uani 1 1 d . . . .
C20A C 0.7958(4) 0.4607(3) 0.5656(2) 0.0204(9) Uani 1 1 d . . . .
H20A H 0.7200 0.4305 0.5513 0.024 Uiso 1 1 calc R . . .
C21A C 0.8481(4) 0.5395(3) 0.5317(2) 0.0211(9) Uani 1 1 d . . . .
H21A H 0.8100 0.5571 0.4934 0.025 Uiso 1 1 calc R . . .
C22A C 0.9554(3) 0.5899(3) 0.5555(2) 0.0200(9) Uani 1 1 d . . . .
C23A C 1.0121(3) 0.5594(3) 0.6114(2) 0.0220(10) Uani 1 1 d . . . .
H23A H 1.0848 0.5949 0.6284 0.026 Uiso 1 1 calc R . . .
C24A C 0.9624(3) 0.4774(3) 0.6423(2) 0.0222(10) Uani 1 1 d . . . .
H24A H 1.0032 0.4564 0.6785 0.027 Uiso 1 1 calc R . . .
C25A C 0.7987(4) 0.3353(3) 0.6513(2) 0.0255(10) Uani 1 1 d . . . .
H25A H 0.8393 0.3387 0.6959 0.031 Uiso 1 1 calc R . . .
C26A C 0.8180(5) 0.2385(3) 0.6116(2) 0.0388(13) Uani 1 1 d . . . .
H26D H 0.7810 0.2347 0.5672 0.058 Uiso 1 1 calc GR . . .
H26E H 0.7861 0.1794 0.6320 0.058 Uiso 1 1 calc GR . . .
H26F H 0.8993 0.2393 0.6102 0.058 Uiso 1 1 calc GR . . .
C27A C 0.6743(4) 0.3334(3) 0.6583(3) 0.0399(13) Uani 1 1 d . . . .
H27D H 0.6635 0.3975 0.6818 0.060 Uiso 1 1 calc GR . . .
H27E H 0.6470 0.2773 0.6827 0.060 Uiso 1 1 calc GR . . .
H27F H 0.6319 0.3241 0.6150 0.060 Uiso 1 1 calc GR . . .
C28A C 1.0114(4) 0.6780(3) 0.5236(2) 0.0309(11) Uani 1 1 d . . . .
H28D H 0.9550 0.7009 0.4940 0.046 Uiso 1 1 calc GR . . .
H28E H 1.0712 0.6566 0.4990 0.046 Uiso 1 1 calc GR . . .
H28F H 1.0442 0.7337 0.5572 0.046 Uiso 1 1 calc GR . . .
C29A C 0.9848(3) 0.7848(3) 0.7081(2) 0.0188(9) Uani 1 1 d . . . .
H29A H 1.0139 0.7446 0.7386 0.023 Uiso 1 1 calc R . . .
C30A C 0.8758(3) 0.8222(3) 0.6239(2) 0.0173(9) Uani 1 1 d . . . .
C31A C 0.7951(3) 0.8081(3) 0.5700(2) 0.0202(9) Uani 1 1 d . . . .
H31A H 0.7486 0.7443 0.5571 0.024 Uiso 1 1 calc R . . .
C32A C 0.7848(4) 0.8894(3) 0.5360(2) 0.0273(10) Uani 1 1 d . . . .
H32A H 0.7307 0.8813 0.4988 0.033 Uiso 1 1 calc R . . .
C33A C 0.8521(4) 0.9843(3) 0.5549(2) 0.0321(11) Uani 1 1 d . . . .
H33A H 0.8433 1.0389 0.5301 0.038 Uiso 1 1 calc R . . .
C34A C 0.9302(4) 0.9994(3) 0.6083(2) 0.0282(11) Uani 1 1 d . . . .
H34A H 0.9748 1.0639 0.6217 0.034 Uiso 1 1 calc R . . .
C35A C 0.9424(3) 0.9169(3) 0.6424(2) 0.0185(9) Uani 1 1 d . . . .
Cl1A Cl 0.62157(11) 0.64269(8) 0.43201(6) 0.0373(3) Uani 1 1 d . . . .
Cl2A Cl 0.60560(13) 0.82328(9) 0.36632(6) 0.0446(3) Uani 1 1 d . . . .
C36A C 0.6399(5) 0.6996(3) 0.3597(2) 0.0382(12) Uani 1 1 d . . . .
H36A H 0.5911 0.6575 0.3229 0.046 Uiso 1 1 calc R . . .
H36B H 0.7194 0.7027 0.3502 0.046 Uiso 1 1 calc R . . .
O1A O 0.3598(2) 0.7453(2) 0.76653(15) 0.0274(7) Uani 1 1 d . . . .
O2A O 0.1859(2) 0.67099(19) 0.74293(14) 0.0217(7) Uani 1 1 d . . . .
O3A O 0.2239(2) 0.8162(2) 0.80290(14) 0.0251(7) Uani 1 1 d . . . .
N5A N 0.2570(3) 0.7446(3) 0.77128(17) 0.0222(7) Uani 1 1 d . . . .
O1S O 0.7240(3) 0.5069(2) 0.29612(18) 0.0381(9) Uani 1 1 d . . . .
H1SA H 0.7468 0.4519 0.2843 0.057 Uiso 1 1 d G . . .
H1SB H 0.7722 0.5567 0.2891 0.057 Uiso 1 1 d G . . .
Cl1B Cl 0.1398(3) 0.23777(17) 0.90681(16) 0.0962(10) Uani 0.75 1 d D P A 1
Cl2B Cl 0.04385(15) 0.40569(13) 0.95802(8) 0.0450(5) Uani 0.75 1 d D P A 1
C36B C 0.0357(8) 0.3144(7) 0.8926(4) 0.064(3) Uani 0.75 1 d D P A 1
H36C H 0.0474 0.3471 0.8525 0.077 Uiso 0.75 1 calc R P A 1
H36D H -0.0402 0.2722 0.8866 0.077 Uiso 0.75 1 calc R P A 1
Cl1Z Cl 0.0977(7) 0.2712(6) 0.9457(4) 0.084(3) Uani 0.25 1 d D P B 2
Cl2Z Cl -0.0721(7) 0.3392(5) 0.8443(4) 0.086(3) Uani 0.25 1 d D P B 2
C36Z C 0.0621(18) 0.320(3) 0.8730(12) 0.064(3) Uani 0.25 1 d D P B 2
H36E H 0.1117 0.3860 0.8750 0.077 Uiso 0.25 1 calc R P B 2
H36F H 0.0866 0.2748 0.8381 0.077 Uiso 0.25 1 calc R P B 2
O1B O 0.8882(8) 0.7762(6) 0.3284(5) 0.0663(12) Uani 0.577(5) 1 d D P C 1
O2B O 1.0080(7) 0.7864(5) 0.2563(4) 0.0663(12) Uani 0.577(5) 1 d D P C 1
O3B O 0.8752(17) 0.6561(10) 0.2510(10) 0.0663(12) Uani 0.577(5) 1 d D P C 1
N5B N 0.9251(6) 0.7401(5) 0.2769(3) 0.0222(7) Uani 0.577(5) 1 d D P C 1
O1Z O 0.9081(10) 0.7500(9) 0.3518(5) 0.0663(12) Uani 0.423(5) 1 d D P C 2
O2Z O 0.9274(10) 0.8339(7) 0.2630(5) 0.0663(12) Uani 0.423(5) 1 d D P C 2
O3Z O 0.867(2) 0.6705(13) 0.2584(13) 0.0663(12) Uani 0.423(5) 1 d D P C 2
N5Z N 0.8872(8) 0.7648(7) 0.2894(5) 0.0222(7) Uani 0.423(5) 1 d D P C 2

loop_
_atom_site_aniso_label
_atom_site_aniso_U_11
_atom_site_aniso_U_22
_atom_site_aniso_U_33
_atom_site_aniso_U_23
_atom_site_aniso_U_13
_atom_site_aniso_U_12
Ru1 0.01141(17) 0.00980(16) 0.01392(18) -0.00106(13) 0.00197(13) 0.00055(12)
S1B 0.0144(5) 0.0223(5) 0.0251(6) 0.0017(5) 0.0003(4) 0.0041(4)
N1B 0.0161(18) 0.0120(16) 0.0181(19) -0.0024(14) -0.0002(15) 0.0016(13)
N2B 0.0149(18) 0.0131(16) 0.0196(19) -0.0020(14) 0.0030(15) 0.0021(13)
N3B 0.0119(17) 0.0123(16) 0.0186(19) -0.0016(14) 0.0025(14) 0.0018(13)
N4B 0.0157(18) 0.0105(15) 0.0142(18) -0.0009(13) 0.0007(14) 0.0025(13)
C4B 0.015(2) 0.0153(19) 0.014(2) 0.0002(17) 0.0024(17) 0.0044(16)
C5B 0.016(2) 0.017(2) 0.017(2) 0.0034(18) 0.0008(17) 0.0029(16)
C6B 0.012(2) 0.0149(19) 0.020(2) 0.0032(17) 0.0015(17) 0.0021(16)
C7B 0.0081(19) 0.0169(19) 0.018(2) 0.0005(17) 0.0010(16) 0.0043(16)
C8B 0.017(2) 0.017(2) 0.017(2) -0.0004(17) 0.0016(17) 0.0031(17)
C9B 0.014(2) 0.0124(19) 0.030(3) 0.0021(18) 0.0011(19) 0.0010(16)
C10B 0.020(2) 0.019(2) 0.023(2) 0.0078(19) 0.0048(19) 0.0034(17)
C11B 0.019(2) 0.018(2) 0.017(2) -0.0009(17) 0.0021(18) 0.0012(17)
C12B 0.018(2) 0.016(2) 0.018(2) -0.0053(17) -0.0022(18) -0.0003(17)
C13B 0.012(2) 0.0112(18) 0.018(2) 0.0001(17) 0.0013(17) -0.0016(15)
C14B 0.019(2) 0.020(2) 0.016(2) -0.0012(18) 0.0023(18) -0.0021(17)
C15B 0.020(2) 0.022(2) 0.022(2) 0.0106(19) -0.0003(19) 0.0003(18)
C16B 0.018(2) 0.015(2) 0.039(3) 0.002(2) 0.006(2) 0.0017(17)
C17B 0.027(2) 0.018(2) 0.026(3) -0.0035(19) 0.005(2) 0.0024(18)
C18B 0.016(2) 0.018(2) 0.018(2) -0.0006(18) -0.0004(17) -0.0015(17)
C19B 0.010(2) 0.024(2) 0.026(2) -0.0061(19) 0.0048(18) 0.0039(17)
C20B 0.021(2) 0.019(2) 0.021(2) 0.0004(18) 0.0067(19) 0.0098(17)
C21B 0.019(2) 0.018(2) 0.018(2) -0.0081(18) 0.0029(18) 0.0016(17)
C22B 0.021(2) 0.024(2) 0.014(2) -0.0029(18) 0.0045(18) 0.0088(18)
C23B 0.026(2) 0.023(2) 0.019(2) 0.0066(19) 0.015(2) 0.0031(19)
C24B 0.015(2) 0.020(2) 0.027(3) -0.0046(19) 0.0112(19) -0.0028(17)
C25B 0.023(3) 0.044(3) 0.031(3) -0.014(2) -0.004(2) 0.017(2)
C26B 0.022(3) 0.083(4) 0.041(3) -0.027(3) -0.013(2) 0.024(3)
C27B 0.052(3) 0.065(4) 0.027(3) -0.004(3) -0.016(3) 0.035(3)
C28B 0.040(3) 0.045(3) 0.016(2) 0.000(2) 0.004(2) 0.014(2)
C29B 0.019(2) 0.0134(19) 0.016(2) 0.0029(17) 0.0023(17) 0.0029(17)
C30B 0.019(2) 0.0161(19) 0.011(2) 0.0015(16) 0.0045(17) 0.0069(17)
C31B 0.017(2) 0.018(2) 0.016(2) 0.0008(17) 0.0026(17) 0.0025(17)
C32B 0.031(3) 0.015(2) 0.017(2) 0.0016(17) 0.0053(19) 0.0021(18)
C33B 0.038(3) 0.016(2) 0.022(2) -0.0003(18) 0.002(2) 0.0126(19)
C34B 0.023(2) 0.030(2) 0.022(2) 0.001(2) 0.0025(19) 0.0142(19)
C35B 0.023(2) 0.020(2) 0.014(2) 0.0005(17) 0.0035(18) 0.0020(17)
Ru2 0.01400(18) 0.01296(17) 0.01368(19) -0.00052(13) 0.00093(13) 0.00300(13)
S1A 0.0198(6) 0.0185(5) 0.0262(6) -0.0035(5) 0.0002(5) 0.0001(4)
N1A 0.0123(18) 0.0182(18) 0.036(2) 0.0094(16) -0.0036(16) 0.0012(14)
N2A 0.0152(18) 0.0192(17) 0.026(2) 0.0061(15) -0.0020(16) -0.0005(14)
N3A 0.0159(18) 0.0129(16) 0.0210(19) 0.0024(14) 0.0018(15) 0.0030(14)
N4A 0.0142(17) 0.0143(16) 0.0150(18) -0.0007(14) 0.0013(14) 0.0040(13)
C4A 0.014(2) 0.0085(18) 0.024(2) -0.0003(17) 0.0043(18) 0.0006(15)
C5A 0.016(2) 0.0127(19) 0.032(3) 0.0026(18) 0.0048(19) 0.0006(16)
C6A 0.017(2) 0.0064(17) 0.022(2) -0.0025(16) 0.0015(18) 0.0001(15)
C7A 0.022(2) 0.0097(18) 0.016(2) -0.0017(17) 0.0017(18) -0.0012(16)
C8A 0.018(2) 0.031(2) 0.020(2) 0.003(2) 0.0000(19) -0.0015(18)
C9A 0.027(3) 0.027(2) 0.020(2) 0.0033(19) -0.006(2) -0.0054(19)
C10A 0.039(3) 0.021(2) 0.011(2) -0.0008(18) 0.006(2) -0.010(2)
C11A 0.027(2) 0.013(2) 0.021(2) -0.0043(18) 0.010(2) -0.0045(17)
C12A 0.013(2) 0.029(2) 0.052(3) 0.018(2) -0.008(2) -0.0030(19)
C13A 0.013(2) 0.021(2) 0.026(2) 0.0049(19) -0.0019(18) 0.0032(17)
C14A 0.028(3) 0.024(2) 0.034(3) 0.002(2) 0.013(2) 0.0045(19)
C15A 0.046(3) 0.023(2) 0.030(3) 0.009(2) -0.001(2) -0.004(2)
C16A 0.042(3) 0.023(2) 0.046(3) 0.003(2) -0.017(3) 0.012(2)
C17A 0.034(3) 0.047(3) 0.048(3) -0.015(3) -0.001(3) 0.024(3)
C18A 0.015(2) 0.045(3) 0.030(3) 0.008(2) 0.005(2) 0.006(2)
C19A 0.028(2) 0.014(2) 0.018(2) 0.0022(17) 0.0069(19) 0.0081(18)
C20A 0.024(2) 0.017(2) 0.019(2) -0.0044(18) 0.0017(19) 0.0035(17)
C21A 0.036(3) 0.019(2) 0.011(2) 0.0006(18) 0.0046(19) 0.0112(19)
C22A 0.024(2) 0.017(2) 0.019(2) -0.0047(18) 0.0086(19) 0.0068(18)
C23A 0.014(2) 0.024(2) 0.027(3) -0.0053(19) 0.0078(19) 0.0030(18)
C24A 0.026(2) 0.019(2) 0.024(2) -0.0018(19) 0.003(2) 0.0152(18)
C25A 0.037(3) 0.017(2) 0.023(2) 0.0030(19) 0.007(2) 0.0025(19)
C26A 0.061(4) 0.019(2) 0.040(3) 0.005(2) 0.023(3) 0.008(2)
C27A 0.048(3) 0.026(2) 0.047(3) 0.004(2) 0.022(3) 0.000(2)
C28A 0.037(3) 0.021(2) 0.038(3) 0.004(2) 0.019(2) 0.005(2)
C29A 0.018(2) 0.021(2) 0.019(2) 0.0012(18) 0.0041(18) 0.0062(17)
C30A 0.016(2) 0.017(2) 0.020(2) -0.0010(17) 0.0058(18) 0.0060(17)
C31A 0.025(2) 0.0130(19) 0.021(2) -0.0007(18) -0.0006(19) 0.0015(17)
C32A 0.035(3) 0.022(2) 0.025(3) 0.003(2) -0.005(2) 0.006(2)
C33A 0.047(3) 0.016(2) 0.034(3) 0.005(2) -0.001(2) 0.009(2)
C34A 0.032(3) 0.016(2) 0.037(3) 0.001(2) 0.004(2) 0.0033(19)
C35A 0.018(2) 0.019(2) 0.019(2) -0.0026(18) 0.0035(18) 0.0060(17)
Cl1A 0.0590(8) 0.0303(6) 0.0260(7) 0.0022(5) 0.0023(6) 0.0202(6)
Cl2A 0.0730(10) 0.0270(6) 0.0344(7) 0.0025(5) 0.0001(7) 0.0138(6)
C36A 0.059(3) 0.027(2) 0.031(3) 0.002(2) 0.007(3) 0.011(2)
O1A 0.0142(16) 0.0272(16) 0.038(2) -0.0048(14) -0.0016(14) 0.0030(13)
O2A 0.0172(15) 0.0165(14) 0.0289(17) -0.0002(13) -0.0025(13) -0.0008(12)
O3A 0.0228(16) 0.0251(16) 0.0268(18) -0.0078(14) 0.0041(14) 0.0077(13)
N5A 0.0176(18) 0.0258(17) 0.0210(17) 0.0011(14) 0.0000(14) -0.0011(13)
O1S 0.036(2) 0.0210(16) 0.058(2) -0.0036(17) 0.0230(18) 0.0002(15)
Cl1B 0.141(3) 0.0395(12) 0.113(2) 0.0153(14) 0.055(2) -0.0002(14)
Cl2B 0.0482(11) 0.0449(10) 0.0331(10) 0.0069(8) 0.0061(8) -0.0228(8)
C36B 0.083(7) 0.069(5) 0.029(6) 0.009(5) 0.013(4) -0.035(5)
Cl1Z 0.091(6) 0.063(4) 0.102(7) 0.005(4) 0.063(5) 0.003(4)
Cl2Z 0.104(6) 0.051(4) 0.137(7) 0.068(4) 0.078(5) 0.050(4)
C36Z 0.083(7) 0.069(5) 0.029(6) 0.009(5) 0.013(4) -0.035(5)
O1B 0.079(3) 0.052(3) 0.055(3) 0.0102(18) 0.000(2) -0.028(2)
O2B 0.079(3) 0.052(3) 0.055(3) 0.0102(18) 0.000(2) -0.028(2)
O3B 0.079(3) 0.052(3) 0.055(3) 0.0102(18) 0.000(2) -0.028(2)
N5B 0.0176(18) 0.0258(17) 0.0210(17) 0.0011(14) 0.0000(14) -0.0011(13)
O1Z 0.079(3) 0.052(3) 0.055(3) 0.0102(18) 0.000(2) -0.028(2)
O2Z 0.079(3) 0.052(3) 0.055(3) 0.0102(18) 0.000(2) -0.028(2)
O3Z 0.079(3) 0.052(3) 0.055(3) 0.0102(18) 0.000(2) -0.028(2)
N5Z 0.0176(18) 0.0258(17) 0.0210(17) 0.0011(14) 0.0000(14) -0.0011(13)

loop_
_atom_type_symbol
_atom_type_description
_atom_type_scat_dispersion_real
_atom_type_scat_dispersion_imag
_atom_type_scat_source
C C 0.0033 0.0016 'International Tables Vol C Tables 4.2.6.8 and 6.1.1.4'
H H 0.0000 0.0000 'International Tables Vol C Tables 4.2.6.8 and 6.1.1.4'
Cl Cl 0.1484 0.1585 'International Tables Vol C Tables 4.2.6.8 and 6.1.1.4'
N N 0.0061 0.0033 'International Tables Vol C Tables 4.2.6.8 and 6.1.1.4'
O O 0.0106 0.0060 'International Tables Vol C Tables 4.2.6.8 and 6.1.1.4'
Ru Ru -1.2594 0.8363 'International Tables Vol C Tables 4.2.6.8 and 6.1.1.4'
S S 0.1246 0.1234 'International Tables Vol C Tables 4.2.6.8 and 6.1.1.4'

loop_
_geom_angle_atom_site_label_1
_geom_angle_atom_site_label_2
_geom_angle_atom_site_label_3
_geom_angle
N3B Ru1 N4B 88.58(12)
N3B Ru1 C19B 94.89(14)
N3B Ru1 C20B 123.06(14)
N3B Ru1 C21B 160.95(14)
N3B Ru1 C22B 153.01(13)
N3B Ru1 C23B 116.99(14)
N3B Ru1 C24B 93.81(14)
N4B Ru1 C19B 164.89(14)
N4B Ru1 C20B 146.35(14)
N4B Ru1 C21B 109.93(14)
N4B Ru1 C22B 89.39(13)
N4B Ru1 C23B 98.54(14)
N4B Ru1 C24B 127.38(14)
C7B Ru1 N3B 77.22(13)
C7B Ru1 N4B 87.26(13)
C7B Ru1 C19B 107.85(15)
C7B Ru1 C20B 89.03(15)
C7B Ru1 C21B 98.59(15)
C7B Ru1 C22B 129.55(15)
C7B Ru1 C23B 164.59(15)
C7B Ru1 C24B 144.39(15)
C19B Ru1 C21B 68.44(15)
C19B Ru1 C22B 80.85(15)
C19B Ru1 C23B 66.80(16)
C19B Ru1 C24B 37.81(15)
C20B Ru1 C19B 37.72(15)
C20B Ru1 C21B 37.90(15)
C20B Ru1 C22B 67.72(15)
C20B Ru1 C23B 78.22(15)
C20B Ru1 C24B 66.92(15)
C21B Ru1 C22B 37.07(14)
C21B Ru1 C23B 66.02(15)
C21B Ru1 C24B 78.73(15)
C22B Ru1 C23B 37.02(15)
C22B Ru1 C24B 66.53(15)
C24B Ru1 C23B 35.76(15)
C29B S1B C35B 89.35(19)
N2B N1B C5B 112.2(3)
N2B N1B C12B 120.0(3)
C5B N1B C12B 127.7(3)
N3B N2B N1B 105.0(3)
N2B N3B Ru1 131.5(2)
N2B N3B C4B 110.9(3)
C4B N3B Ru1 117.5(2)
C29B N4B Ru1 123.3(3)
C29B N4B C30B 110.6(3)
C30B N4B Ru1 126.0(2)
N3B C4B C6B 114.8(3)
C5B C4B N3B 106.9(3)
C5B C4B C6B 138.2(4)
N1B C5B C4B 104.9(3)
C7B C6B C4B 113.9(3)
C11B C6B C4B 123.4(4)
C11B C6B C7B 122.6(4)
C6B C7B Ru1 116.5(3)
C8B C7B Ru1 127.0(3)
C8B C7B C6B 116.3(3)
C7B C8B C9B 121.2(4)
C10B C9B C8B 121.0(4)
C9B C10B C11B 119.0(4)
C10B C11B C6B 119.8(4)
N1B C12B C13B 113.5(3)
C14B C13B C12B 120.9(4)
C18B C13B C12B 119.7(4)
C18B C13B C14B 119.3(4)
C15B C14B C13B 120.0(4)
C16B C15B C14B 120.2(4)
C15B C16B C17B 119.8(4)
C16B C17B C18B 120.5(4)
C17B C18B C13B 120.1(4)
C20B C19B Ru1 70.6(2)
C20B C19B C24B 117.6(4)
C20B C19B C25B 123.4(4)
C24B C19B Ru1 72.9(2)
C24B C19B C25B 119.0(4)
C25B C19B Ru1 125.4(3)
C19B C20B Ru1 71.7(2)
C19B C20B C21B 121.3(4)
C21B C20B Ru1 72.1(2)
C20B C21B Ru1 70.0(2)
C22B C21B Ru1 72.4(2)
C22B C21B C20B 120.2(4)
C21B C22B Ru1 70.5(2)
C21B C22B C23B 118.7(4)
C21B C22B C28B 120.9(4)
C23B C22B Ru1 73.6(2)
C23B C22B C28B 120.4(4)
C28B C22B Ru1 128.5(3)
C22B C23B Ru1 69.4(2)
C24B C23B Ru1 70.4(2)
C24B C23B C22B 120.5(4)
C19B C24B Ru1 69.3(2)
C23B C24B Ru1 73.9(2)
C23B C24B C19B 121.4(4)
C19B C25B C26B 109.9(4)
C27B C25B C19B 113.7(4)
C27B C25B C26B 111.9(4)
N4B C29B S1B 116.3(3)
C31B C30B N4B 126.1(4)
C31B C30B C35B 119.7(3)
C35B C30B N4B 114.3(3)
C32B C31B C30B 118.3(4)
C31B C32B C33B 121.2(4)
C34B C33B C32B 121.5(4)
C33B C34B C35B 117.3(4)
C30B C35B S1B 109.5(3)
C34B C35B S1B 128.5(3)
C34B C35B C30B 122.0(4)
N3A Ru2 N4A 90.75(12)
N3A Ru2 C7A 77.24(15)
N3A Ru2 C19A 108.08(14)
N3A Ru2 C20A 90.99(14)
N3A Ru2 C21A 101.95(14)
N3A Ru2 C22A 131.66(14)
N3A Ru2 C23A 167.55(15)
N3A Ru2 C24A 143.73(14)
N4A Ru2 C19A 161.04(14)
N4A Ru2 C20A 148.00(14)
N4A Ru2 C21A 111.36(13)
N4A Ru2 C22A 89.26(13)
N4A Ru2 C23A 93.83(14)
N4A Ru2 C24A 123.20(14)
C7A Ru2 N4A 85.67(13)
C7A Ru2 C19A 96.15(15)
C7A Ru2 C20A 125.78(15)
C7A Ru2 C21A 162.96(14)
C7A Ru2 C22A 150.79(16)
C7A Ru2 C23A 114.63(16)
C7A Ru2 C24A 91.81(16)
C19A Ru2 C21A 67.70(14)
C19A Ru2 C22A 79.94(14)
C19A Ru2 C23A 68.20(15)
C20A Ru2 C19A 37.65(15)
C20A Ru2 C21A 37.36(14)
C20A Ru2 C22A 66.22(15)
C20A Ru2 C23A 79.02(16)
C20A Ru2 C24A 67.42(16)
C22A Ru2 C21A 35.55(15)
C23A Ru2 C21A 65.60(16)
C23A Ru2 C22A 37.02(15)
C24A Ru2 C19A 38.03(15)
C24A Ru2 C21A 78.79(15)
C24A Ru2 C22A 67.21(15)
C24A Ru2 C23A 37.57(15)
C29A S1A C35A 89.6(2)
N2A N1A C5A 113.3(3)
N2A N1A C12A 118.3(4)
C5A N1A C12A 128.4(4)
N3A N2A N1A 104.3(3)
N2A N3A Ru2 130.2(3)
N2A N3A C4A 111.3(3)
C4A N3A Ru2 118.1(3)
C29A N4A Ru2 122.4(3)
C29A N4A C30A 110.6(3)
C30A N4A Ru2 125.6(3)
N3A C4A C5A 106.9(4)
N3A C4A C6A 114.6(3)
C5A C4A C6A 138.5(4)
N1A C5A C4A 104.3(4)
C7A C6A C4A 113.3(3)
C11A C6A C4A 124.0(4)
C11A C6A C7A 122.7(4)
C6A C7A Ru2 116.6(3)
C8A C7A Ru2 127.1(3)
C8A C7A C6A 116.3(4)
C9A C8A C7A 121.3(4)
C10A C9A C8A 120.7(4)
C9A C10A C11A 119.9(4)
C10A C11A C6A 119.1(4)
N1A C12A C13A 112.7(3)
C14A C13A C12A 120.2(4)
C14A C13A C18A 119.9(4)
C18A C13A C12A 119.8(4)
C13A C14A C15A 120.7(4)
C16A C15A C14A 119.5(4)
C15A C16A C17A 120.8(4)
C16A C17A C18A 120.2(4)
C13A C18A C17A 119.0(4)
C20A C19A Ru2 70.1(2)
C20A C19A C24A 116.9(4)
C20A C19A C25A 122.6(4)
C24A C19A Ru2 70.7(2)
C24A C19A C25A 120.5(4)
C25A C19A Ru2 131.5(3)
C19A C20A Ru2 72.2(2)
C19A C20A C21A 123.1(4)
C21A C20A Ru2 75.6(2)
C20A C21A Ru2 67.1(2)
C22A C21A Ru2 72.0(2)
C22A C21A C20A 118.9(4)
C21A C22A Ru2 72.5(2)
C21A C22A C23A 119.3(4)
C21A C22A C28A 120.9(4)
C23A C22A Ru2 68.6(2)
C23A C22A C28A 119.8(4)
C28A C22A Ru2 130.0(3)
C22A C23A Ru2 74.4(2)
C24A C23A Ru2 70.8(2)
C24A C23A C22A 121.3(4)
C19A C24A Ru2 71.3(2)
C23A C24A Ru2 71.7(2)
C23A C24A C19A 120.3(4)
C19A C25A C26A 108.4(3)
C27A C25A C19A 113.3(4)
C27A C25A C26A 110.9(4)
N4A C29A S1A 116.1(3)
C31A C30A N4A 126.2(3)
C31A C30A C35A 120.2(4)
C35A C30A N4A 113.6(4)
C32A C31A C30A 117.9(4)
C31A C32A C33A 121.6(4)
C34A C33A C32A 121.0(4)
C33A C34A C35A 117.7(4)
C30A C35A S1A 110.1(3)
C34A C35A S1A 128.3(3)
C34A C35A C30A 121.6(4)
Cl1A C36A Cl2A 111.5(3)
O1A N5A O2A 119.4(3)
O3A N5A O1A 120.7(3)
O3A N5A O2A 119.8(3)
Cl2B C36B Cl1B 109.5(5)
Cl2Z C36Z Cl1Z 125.8(15)
O2B N5B O1B 120.2(7)
O2B N5B O3B 123.2(11)
O3B N5B O1B 116.5(10)
O1Z N5Z O3Z 103.1(14)
O2Z N5Z O1Z 127.6(10)
O2Z N5Z O3Z 120.6(16)

loop_
_geom_bond_atom_site_label_1
_geom_bond_atom_site_label_2
_geom_bond_distance
Ru1 N3B 2.086(3)
Ru1 N4B 2.110(3)
Ru1 C7B 2.083(4)
Ru1 C19B 2.184(4)
Ru1 C20B 2.171(4)
Ru1 C21B 2.197(4)
Ru1 C22B 2.223(4)
Ru1 C23B 2.277(4)
Ru1 C24B 2.233(4)
S1B C29B 1.717(4)
S1B C35B 1.744(4)
N1B N2B 1.346(4)
N1B C5B 1.351(5)
N1B C12B 1.462(5)
N2B N3B 1.320(4)
N3B C4B 1.369(5)
N4B C29B 1.313(5)
N4B C30B 1.398(5)
C4B C5B 1.369(5)
C4B C6B 1.456(5)
C6B C7B 1.408(6)
C6B C11B 1.390(5)
C7B C8B 1.397(5)
C8B C9B 1.401(5)
C9B C10B 1.384(6)
C10B C11B 1.388(5)
C12B C13B 1.511(5)
C13B C14B 1.397(5)
C13B C18B 1.384(6)
C14B C15B 1.386(6)
C15B C16B 1.380(6)
C16B C17B 1.381(6)
C17B C18B 1.384(6)
C19B C20B 1.408(6)
C19B C24B 1.432(6)
C19B C25B 1.517(6)
C20B C21B 1.419(6)
C21B C22B 1.405(6)
C22B C23B 1.429(6)
C22B C28B 1.499(6)
C23B C24B 1.385(6)
C25B C26B 1.538(6)
C25B C27B 1.516(7)
C30B C31B 1.397(5)
C30B C35B 1.398(5)
C31B C32B 1.385(5)
C32B C33B 1.386(6)
C33B C34B 1.385(6)
C34B C35B 1.391(6)
Ru2 N3A 2.068(3)
Ru2 N4A 2.130(3)
Ru2 C7A 2.072(4)
Ru2 C19A 2.193(4)
Ru2 C20A 2.165(4)
Ru2 C21A 2.277(4)
Ru2 C22A 2.272(4)
Ru2 C23A 2.196(4)
Ru2 C24A 2.185(4)
S1A C29A 1.719(4)
S1A C35A 1.729(4)
N1A N2A 1.339(5)
N1A C5A 1.347(5)
N1A C12A 1.480(5)
N2A N3A 1.327(4)
N3A C4A 1.361(5)
N4A C29A 1.308(5)
N4A C30A 1.409(5)
C4A C5A 1.379(5)
C4A C6A 1.455(5)
C6A C7A 1.415(5)
C6A C11A 1.393(5)
C7A C8A 1.401(6)
C8A C9A 1.399(6)
C9A C10A 1.380(6)
C10A C11A 1.392(6)
C12A C13A 1.518(6)
C13A C14A 1.371(6)
C13A C18A 1.376(6)
C14A C15A 1.393(6)
C15A C16A 1.355(7)
C16A C17A 1.368(7)
C17A C18A 1.407(7)
C19A C20A 1.407(6)
C19A C24A 1.426(6)
C19A C25A 1.523(5)
C20A C21A 1.427(5)
C21A C22A 1.389(6)
C22A C23A 1.420(6)
C22A C28A 1.512(6)
C23A C24A 1.411(6)
C25A C26A 1.531(6)
C25A C27A 1.514(6)
C30A C31A 1.393(6)
C30A C35A 1.396(5)
C31A C32A 1.374(6)
C32A C33A 1.403(6)
C33A C34A 1.366(6)
C34A C35A 1.393(6)
Cl1A C36A 1.767(5)
Cl2A C36A 1.769(5)
O1A N5A 1.248(4)
O2A N5A 1.264(4)
O3A N5A 1.247(4)
Cl1B C36B 1.762(9)
Cl2B C36B 1.723(9)
Cl1Z C36Z 1.745(14)
Cl2Z C36Z 1.737(16)
O1B N5B 1.275(9)
O2B N5B 1.227(8)
O3B N5B 1.241(10)
O1Z N5Z 1.337(10)
O2Z N5Z 1.187(9)
O3Z N5Z 1.341(12)

loop_
_geom_torsion_atom_site_label_1
_geom_torsion_atom_site_label_2
_geom_torsion_atom_site_label_3
_geom_torsion_atom_site_label_4
_geom_torsion
Ru1 N3B C4B C5B 178.8(2)
Ru1 N3B C4B C6B 2.1(4)
Ru1 N4B C29B S1B -176.08(17)
Ru1 N4B C30B C31B -2.6(5)
Ru1 N4B C30B C35B 176.8(3)
Ru1 C7B C8B C9B 173.3(3)
Ru1 C19B C20B C21B 54.4(3)
Ru1 C19B C24B C23B -54.6(4)
Ru1 C19B C25B C26B -158.2(3)
Ru1 C19B C25B C27B 75.5(5)
Ru1 C20B C21B C22B 54.4(3)
Ru1 C21B C22B C23B 57.6(3)
Ru1 C21B C22B C28B -123.9(4)
Ru1 C22B C23B C24B 50.4(3)
Ru1 C23B C24B C19B 52.5(3)
N1B N2B N3B Ru1 -177.9(2)
N1B N2B N3B C4B -1.1(4)
N1B C12B C13B C14B -50.8(5)
N1B C12B C13B C18B 131.1(4)
N2B N1B C5B C4B 0.7(4)
N2B N1B C12B C13B 91.8(4)
N2B N3B C4B C5B 1.6(4)
N2B N3B C4B C6B -175.1(3)
N3B C4B C5B N1B -1.3(4)
N3B C4B C6B C7B -3.0(5)
N3B C4B C6B C11B 173.0(4)
N4B C30B C31B C32B 178.6(4)
N4B C30B C35B S1B -1.3(4)
N4B C30B C35B C34B 179.8(4)
C4B C6B C7B Ru1 2.6(4)
C4B C6B C7B C8B 178.5(3)
C4B C6B C11B C10B -176.4(4)
C5B N1B N2B N3B 0.2(4)
C5B N1B C12B C13B -90.9(5)
C5B C4B C6B C7B -178.2(4)
C5B C4B C6B C11B -2.2(7)
C6B C4B C5B N1B 174.2(4)
C6B C7B C8B C9B -2.2(5)
C7B C6B C11B C10B -0.7(6)
C7B C8B C9B C10B 0.2(6)
C8B C9B C10B C11B 1.6(6)
C9B C10B C11B C6B -1.4(6)
C11B C6B C7B Ru1 -173.5(3)
C11B C6B C7B C8B 2.4(6)
C12B N1B N2B N3B 177.9(3)
C12B N1B C5B C4B -176.8(3)
C12B C13B C14B C15B -178.8(3)
C12B C13B C18B C17B 177.2(3)
C13B C14B C15B C16B 1.3(6)
C14B C13B C18B C17B -0.9(6)
C14B C15B C16B C17B -0.3(6)
C15B C16B C17B C18B -1.3(6)
C16B C17B C18B C13B 2.0(6)
C18B C13B C14B C15B -0.7(6)
C19B C20B C21B Ru1 -54.2(3)
C19B C20B C21B C22B 0.1(6)
C20B C19B C24B Ru1 56.5(3)
C20B C19B C24B C23B 1.9(6)
C20B C19B C25B C26B 112.9(5)
C20B C19B C25B C27B -13.4(6)
C20B C21B C22B Ru1 -53.2(3)
C20B C21B C22B C23B 4.3(6)
C20B C21B C22B C28B -177.1(4)
C21B C22B C23B Ru1 -56.1(3)
C21B C22B C23B C24B -5.7(6)
C22B C23B C24B Ru1 -50.0(3)
C22B C23B C24B C19B 2.5(6)
C24B C19B C20B Ru1 -57.7(3)
C24B C19B C20B C21B -3.2(6)
C24B C19B C25B C26B -69.2(5)
C24B C19B C25B C27B 164.5(4)
C25B C19B C20B Ru1 120.2(4)
C25B C19B C20B C21B 174.6(4)
C25B C19B C24B Ru1 -121.5(4)
C25B C19B C24B C23B -176.1(4)
C28B C22B C23B Ru1 125.4(4)
C28B C22B C23B C24B 175.8(4)
C29B S1B C35B C30B 1.0(3)
C29B S1B C35B C34B 179.8(4)
C29B N4B C30B C31B -178.4(4)
C29B N4B C30B C35B 0.9(5)
C30B N4B C29B S1B -0.1(4)
C30B C31B C32B C33B 2.1(6)
C31B C30B C35B S1B 178.1(3)
C31B C30B C35B C34B -0.8(6)
C31B C32B C33B C34B -2.2(7)
C32B C33B C34B C35B 0.7(6)
C33B C34B C35B S1B -177.8(3)
C33B C34B C35B C30B 0.8(6)
C35B S1B C29B N4B -0.5(3)
C35B C30B C31B C32B -0.7(6)
Ru2 N3A C4A C5A -174.7(2)
Ru2 N3A C4A C6A 3.3(4)
Ru2 N4A C29A S1A 167.14(18)
Ru2 N4A C30A C31A 11.5(6)
Ru2 N4A C30A C35A -166.2(3)
Ru2 C7A C8A C9A 178.2(3)
Ru2 C19A C20A C21A 58.6(3)
Ru2 C19A C24A C23A -54.4(3)
Ru2 C19A C25A C26A 173.5(3)
Ru2 C19A C25A C27A 50.0(6)
Ru2 C20A C21A C22A 51.9(3)
Ru2 C21A C22A C23A 51.9(3)
Ru2 C21A C22A C28A -126.6(4)
Ru2 C22A C23A C24A 55.3(3)
Ru2 C23A C24A C19A 54.2(3)
N1A N2A N3A Ru2 173.4(2)
N1A N2A N3A C4A 0.3(4)
N1A C12A C13A C14A 74.8(6)
N1A C12A C13A C18A -106.8(5)
N2A N1A C5A C4A -0.6(4)
N2A N1A C12A C13A -84.9(5)
N2A N3A C4A C5A -0.7(4)
N2A N3A C4A C6A 177.3(3)
N3A C4A C5A N1A 0.8(4)
N3A C4A C6A C7A -2.7(4)
N3A C4A C6A C11A 176.8(3)
N4A C30A C31A C32A -176.8(4)
N4A C30A C35A S1A -0.4(4)
N4A C30A C35A C34A 178.1(4)
C4A C6A C7A Ru2 0.9(4)
C4A C6A C7A C8A 179.9(3)
C4A C6A C11A C10A -179.4(3)
C5A N1A N2A N3A 0.2(4)
C5A N1A C12A C13A 94.4(5)
C5A C4A C6A C7A 174.5(4)
C5A C4A C6A C11A -6.1(7)
C6A C4A C5A N1A -176.5(4)
C6A C7A C8A C9A -0.6(6)
C7A C6A C11A C10A -0.1(5)
C7A C8A C9A C10A 0.5(6)
C8A C9A C10A C11A -0.1(6)
C9A C10A C11A C6A -0.1(6)
C11A C6A C7A Ru2 -178.6(3)
C11A C6A C7A C8A 0.4(5)
C12A N1A N2A N3A 179.6(3)
C12A N1A C5A C4A -179.9(3)
C12A C13A C14A C15A 178.3(4)
C12A C13A C18A C17A -179.3(4)
C13A C14A C15A C16A 0.9(7)
C14A C13A C18A C17A -0.9(7)
C14A C15A C16A C17A -0.6(7)
C15A C16A C17A C18A -0.3(8)
C16A C17A C18A C13A 1.1(7)
C18A C13A C14A C15A -0.1(7)
C19A C20A C21A Ru2 -57.1(3)
C19A C20A C21A C22A -5.2(6)
C20A C19A C24A Ru2 54.4(3)
C20A C19A C24A C23A 0.0(6)
C20A C19A C25A C26A 82.0(5)
C20A C19A C25A C27A -41.5(6)
C20A C21A C22A Ru2 -49.6(3)
C20A C21A C22A C23A 2.3(6)
C20A C21A C22A C28A -176.3(4)
C21A C22A C23A Ru2 -53.7(3)
C21A C22A C23A C24A 1.5(6)
C22A C23A C24A Ru2 -56.9(3)
C22A C23A C24A C19A -2.7(6)
C24A C19A C20A Ru2 -54.7(3)
C24A C19A C20A C21A 4.0(6)
C24A C19A C25A C26A -96.0(5)
C24A C19A C25A C27A 140.5(4)
C25A C19A C20A Ru2 127.2(4)
C25A C19A C20A C21A -174.2(4)
C25A C19A C24A Ru2 -127.4(4)
C25A C19A C24A C23A 178.2(4)
C28A C22A C23A Ru2 124.9(3)
C28A C22A C23A C24A -179.9(4)
C29A S1A C35A C30A 0.5(3)
C29A S1A C35A C34A -177.9(4)
C29A N4A C30A C31A 177.8(4)
C29A N4A C30A C35A 0.0(5)
C30A N4A C29A S1A 0.4(4)
C30A C31A C32A C33A -0.6(7)
C31A C30A C35A S1A -178.3(3)
C31A C30A C35A C34A 0.2(6)
C31A C32A C33A C34A -0.5(7)
C32A C33A C34A C35A 1.4(7)
C33A C34A C35A S1A 176.9(3)
C33A C34A C35A C30A -1.3(6)
C35A S1A C29A N4A -0.5(3)
C35A C30A C31A C32A 0.7(6)
